data_7109403
loop_
_publ_author_name
'Faye L. Bowles'
'Marilyn M. Olmstead'
'Christine M. Beavers'
'Alan L. Balch'

_publ_section_title
;
 Reshaping molecules through cocrystallization. Comparison of the
 structures of Hg{Co(CO)4}2 and Hg{Co(CO)4}2*00B7;C60*00B7;toluene
;
_journal_name_full Chem.Commun.
_journal_page_first 5921
_journal_paper_doi 10.1039/c3cc41773e
_journal_volume 49
_journal_year 2013
_chemical_formula_moiety 'C8 Co2 Hg O8'
_chemical_formula_sum 'C8 Co2 Hg O8'
_chemical_formula_weight 542.53
_chemical_name_common
;
bis(cobalt tetracarbonyl) mercury (II)
;
_chemical_name_systematic
;
bis(cobalt tetracarbonyl) mercury (II)
;
_space_group_IT_number 14
_symmetry_cell_setting monoclinic
_symmetry_space_group_name_Hall '-P 2ybc'
_symmetry_space_group_name_H-M 'P 1 21/c 1'
_atom_sites_solution_primary heavy
_atom_sites_solution_secondary difmap
_audit_creation_method SHELXL-97
_cell_angle_alpha 90.00
_cell_angle_beta 100.422(2)
_cell_angle_gamma 90.00
_cell_formula_units_Z 4
_cell_length_a 6.5040(4)
_cell_length_b 16.2802(10)
_cell_length_c 12.2719(8)
_cell_measurement_reflns_used 9905
_cell_measurement_temperature 90(2)
_cell_measurement_theta_max 32.844
_cell_measurement_theta_min 2.502
_cell_volume 1277.99(14)
_computing_cell_refinement 'SAINT (Bruker, 2009)'
_computing_data_collection 'Apex2 (Bruker, 2009)'
_computing_data_reduction 'SAINT (Bruker, 2009)'
_computing_molecular_graphics 'SHELXTL, XP (Sheldrick, 1997)'
_computing_publication_material 'SHELXL-97 (Sheldrick, 2008)'
_computing_structure_refinement 'SHELXL-97 (Sheldrick, 2008)'
_computing_structure_solution 'SHELXS-97 (Sheldrick, 2008)'
_diffrn_ambient_temperature 90(2)
_diffrn_detector_area_resol_mean 8.3
_diffrn_measured_fraction_theta_full 0.996
_diffrn_measured_fraction_theta_max 0.996
_diffrn_measurement_device_type 'Bruker Apex II'
_diffrn_measurement_method '\w and \f'
_diffrn_radiation_monochromator graphite
_diffrn_radiation_source 'fine-focus sealed tube'
_diffrn_radiation_type MoK\a
_diffrn_radiation_wavelength 0.71073
_diffrn_reflns_av_R_equivalents 0.0371
_diffrn_reflns_av_sigmaI/netI 0.0263
_diffrn_reflns_limit_h_max 9
_diffrn_reflns_limit_h_min -9
_diffrn_reflns_limit_k_max 23
_diffrn_reflns_limit_k_min -23
_diffrn_reflns_limit_l_max 17
_diffrn_reflns_limit_l_min -17
_diffrn_reflns_number 19814
_diffrn_reflns_theta_full 30.50
_diffrn_reflns_theta_max 30.50
_diffrn_reflns_theta_min 2.50
_exptl_absorpt_coefficient_mu 14.577
_exptl_absorpt_correction_T_max 0.1030
_exptl_absorpt_correction_T_min 0.0601
_exptl_absorpt_correction_type multi-scan
_exptl_absorpt_process_details 'SADABS (Sheldrick, 2007)'
_exptl_crystal_colour orange
_exptl_crystal_density_diffrn 2.820
_exptl_crystal_density_method 'not measured'
_exptl_crystal_description prism
_exptl_crystal_F_000 984
_exptl_crystal_size_max 0.44
_exptl_crystal_size_mid 0.33
_exptl_crystal_size_min 0.29
_refine_diff_density_max 1.276
_refine_diff_density_min -1.766
_refine_diff_density_rms 0.200
_refine_ls_extinction_method none
_refine_ls_goodness_of_fit_ref 1.157
_refine_ls_matrix_type full
_refine_ls_number_parameters 172
_refine_ls_number_reflns 3884
_refine_ls_number_restraints 0
_refine_ls_restrained_S_all 1.157
_refine_ls_R_factor_all 0.0237
_refine_ls_R_factor_gt 0.0218
_refine_ls_shift/su_max 0.002
_refine_ls_shift/su_mean 0.000
_refine_ls_structure_factor_coef Fsqd
_refine_ls_weighting_details 'calc w=1/[\s^2^(Fo^2^)+(0.0202P)^2^+1.9003P] where P=(Fo^2^+2Fc^2^)/3'
_refine_ls_weighting_scheme calc
_refine_ls_wR_factor_gt 0.0514
_refine_ls_wR_factor_ref 0.0520
_reflns_number_gt 3687
_reflns_number_total 3884
_reflns_threshold_expression >2sigma(I)
_cod_data_source_file c3cc41773e.txt
_cod_data_source_block fb56
_cod_original_sg_symbol_H-M 'P 21/c'
_cod_database_code 7109403

loop_
_symmetry_equiv_pos_as_xyz
'x, y, z'
'-x, y+1/2, -z+1/2'
'-x, -y, -z'
'x, -y-1/2, z-1/2'

loop_
_atom_site_label
_atom_site_type_symbol
_atom_site_fract_x
_atom_site_fract_y
_atom_site_fract_z
_atom_site_U_iso_or_equiv
_atom_site_adp_type
_atom_site_occupancy
_atom_site_symmetry_multiplicity
_atom_site_calc_flag
Hg1 Hg 0.615855(17) 0.328036(7) 0.622303(9) 0.01065(4) Uani 1 1 d
Co1 Co 0.41592(6) 0.19905(2) 0.56226(3) 0.00867(8) Uani 1 1 d
Co2 Co 0.82160(6) 0.45471(2) 0.68891(3) 0.00760(8) Uani 1 1 d
O1 O 0.1884(4) 0.04779(15) 0.4869(2) 0.0196(5) Uani 1 1 d
O2 O 0.4798(5) 0.16530(16) 0.8017(2) 0.0254(6) Uani 1 1 d
O3 O 0.0842(4) 0.31451(16) 0.4659(3) 0.0264(6) Uani 1 1 d
O4 O 0.7669(5) 0.16876(19) 0.4475(3) 0.0339(8) Uani 1 1 d
O5 O 1.1553(4) 0.33433(15) 0.7607(2) 0.0223(5) Uani 1 1 d
O6 O 0.4764(4) 0.47747(15) 0.8113(2) 0.0181(5) Uani 1 1 d
O7 O 0.7370(4) 0.50278(18) 0.4540(2) 0.0222(5) Uani 1 1 d
O8 O 1.0584(4) 0.60119(17) 0.7766(2) 0.0253(6) Uani 1 1 d
C1 C 0.2754(5) 0.1063(2) 0.5164(2) 0.0133(6) Uani 1 1 d
C2 C 0.4574(5) 0.18022(18) 0.7097(3) 0.0140(6) Uani 1 1 d
C3 C 0.2158(5) 0.2712(2) 0.5040(3) 0.0154(6) Uani 1 1 d
C4 C 0.6338(5) 0.1819(2) 0.4926(3) 0.0167(6) Uani 1 1 d
C5 C 1.0226(5) 0.3795(2) 0.7323(2) 0.0133(6) Uani 1 1 d
C6 C 0.6094(5) 0.46682(18) 0.7636(2) 0.0115(5) Uani 1 1 d
C7 C 0.7683(5) 0.4824(2) 0.5442(3) 0.0126(5) Uani 1 1 d
C8 C 0.9698(5) 0.5448(2) 0.7427(3) 0.0143(6) Uani 1 1 d

loop_
_atom_site_aniso_label
_atom_site_aniso_U_11
_atom_site_aniso_U_22
_atom_site_aniso_U_33
_atom_site_aniso_U_23
_atom_site_aniso_U_13
_atom_site_aniso_U_12
Hg1 0.01440(6) 0.00699(6) 0.01000(6) -0.00258(4) 0.00065(4) -0.00340(4)
Co1 0.01294(18) 0.00632(17) 0.00648(17) -0.00120(14) 0.00101(14) -0.00221(14)
Co2 0.00984(17) 0.00659(17) 0.00595(16) -0.00026(14) 0.00032(13) -0.00152(13)
O1 0.0265(13) 0.0149(11) 0.0174(12) -0.0024(9) 0.0038(10) -0.0109(10)
O2 0.0449(17) 0.0187(13) 0.0123(12) 0.0004(10) 0.0042(11) -0.0040(11)
O3 0.0248(13) 0.0168(12) 0.0337(16) 0.0035(11) -0.0049(11) 0.0030(10)
O4 0.0291(15) 0.0342(17) 0.0436(19) -0.0228(13) 0.0208(14) -0.0128(12)
O5 0.0236(13) 0.0192(13) 0.0214(13) -0.0021(10) -0.0030(10) 0.0084(10)
O6 0.0209(11) 0.0166(12) 0.0188(12) -0.0031(9) 0.0085(9) -0.0023(9)
O7 0.0202(12) 0.0339(15) 0.0121(11) 0.0100(10) 0.0017(9) -0.0032(10)
O8 0.0228(13) 0.0189(13) 0.0316(15) -0.0047(11) -0.0016(11) -0.0078(10)
C1 0.0179(14) 0.0136(14) 0.0084(13) 0.0018(11) 0.0024(11) -0.0008(11)
C2 0.0211(15) 0.0084(13) 0.0121(14) -0.0015(11) 0.0022(12) -0.0025(11)
C3 0.0183(15) 0.0109(14) 0.0161(14) -0.0006(11) 0.0008(11) -0.0046(11)
C4 0.0197(15) 0.0128(15) 0.0172(15) -0.0071(12) 0.0028(12) -0.0058(11)
C5 0.0167(14) 0.0138(14) 0.0088(13) -0.0039(11) 0.0002(11) -0.0018(11)
C6 0.0162(14) 0.0075(13) 0.0098(13) -0.0017(10) -0.0006(10) -0.0033(10)
C7 0.0109(13) 0.0137(14) 0.0131(13) 0.0018(11) 0.0020(10) -0.0025(10)
C8 0.0144(14) 0.0138(14) 0.0139(14) 0.0019(11) 0.0000(11) 0.0012(11)

loop_
_atom_type_symbol
_atom_type_description
_atom_type_scat_dispersion_real
_atom_type_scat_dispersion_imag
_atom_type_scat_source
C C 0.0033 0.0016 'International Tables Vol C Tables 4.2.6.8 and 6.1.1.4'
O O 0.0106 0.0060 'International Tables Vol C Tables 4.2.6.8 and 6.1.1.4'
Co Co 0.3494 0.9721 'International Tables Vol C Tables 4.2.6.8 and 6.1.1.4'
Hg Hg -2.3894 9.2266 'International Tables Vol C Tables 4.2.6.8 and 6.1.1.4'

loop_
_geom_angle_atom_site_label_1
_geom_angle_atom_site_label_2
_geom_angle_atom_site_label_3
_geom_angle
Co1 Hg1 Co2 177.934(13)
C1 Co1 C3 97.69(14)
C1 Co1 C4 96.90(14)
C3 Co1 C4 119.05(16)
C1 Co1 C2 98.37(14)
C3 Co1 C2 118.29(15)
C4 Co1 C2 117.43(16)
C1 Co1 Hg1 178.67(10)
C3 Co1 Hg1 82.50(10)
C4 Co1 Hg1 81.87(10)
C2 Co1 Hg1 82.67(10)
C6 Co2 C5 120.41(14)
C6 Co2 C7 116.45(14)
C5 Co2 C7 117.46(14)
C6 Co2 C8 97.57(14)
C5 Co2 C8 97.63(14)
C7 Co2 C8 98.73(15)
C6 Co2 Hg1 80.99(9)
C5 Co2 Hg1 81.56(10)
C7 Co2 Hg1 83.60(10)
C8 Co2 Hg1 177.64(11)
O1 C1 Co1 179.3(3)
O2 C2 Co1 177.2(3)
O3 C3 Co1 177.4(3)
O4 C4 Co1 177.6(3)
O5 C5 Co2 177.3(3)
O6 C6 Co2 177.5(3)
O7 C7 Co2 177.4(3)
O8 C8 Co2 178.7(3)

loop_
_geom_bond_atom_site_label_1
_geom_bond_atom_site_label_2
_geom_bond_distance
Hg1 Co1 2.5093(4)
Hg1 Co2 2.5132(4)
Co1 C1 1.802(3)
Co1 C3 1.803(3)
Co1 C4 1.804(4)
Co1 C2 1.807(3)
Co2 C6 1.800(3)
Co2 C5 1.800(3)
Co2 C7 1.803(3)
Co2 C8 1.812(3)
O1 C1 1.133(4)
O2 C2 1.137(4)
O3 C3 1.142(4)
O4 C4 1.129(5)
O5 C5 1.139(4)
O6 C6 1.142(4)
O7 C7 1.138(4)
O8 C8 1.124(4)
